data_7712794
loop_
_publ_author_name
'Katzenmayer, Markus'
'Kracht, Felix'
'Maichle-Moessmer, Caecilia'
'Anwander, Reiner'

_publ_section_title
;
 Potential precursors for terminal ytterbium(II) imide complexes bearing
 the tris(3-tert-butyl-5-methylpyrazolyl)hydroborato ligand
;
_journal_name_full 'Dalton Transactions'
_journal_paper_doi 10.1039/D3DT00861D
_journal_year 2023
_chemical_formula_sum 'C41 H63 B N8 Yb'
_chemical_formula_weight 851.84
_chemical_properties_physical Air-sensitive,Moisture-sensitive
_space_group_crystal_system monoclinic
_space_group_IT_number 14
_space_group_name_Hall '-P 2ybc'
_space_group_name_H-M_alt 'P 1 21/c 1'
_atom_sites_solution_hydrogens mixed
_audit_creation_method SHELXL-2018/3
_audit_update_record
;
2023-03-14 deposited with the CCDC.	2023-04-18 downloaded from the CCDC.
;
_cell_angle_alpha 90
_cell_angle_beta 96.938(10)
_cell_angle_gamma 90
_cell_formula_units_Z 4
_cell_length_a 11.854(7)
_cell_length_b 21.460(14)
_cell_length_c 19.117(11)
_cell_measurement_reflns_used 6469
_cell_measurement_temperature 100(2)
_cell_measurement_theta_max 27.70
_cell_measurement_theta_min 2.130
_cell_volume 4828(5)
_computing_cell_refinement 'SAINT V8.40B (Bruker Nano, Inc., 2019)'
_computing_data_collection 'APEX3 v2019.11-0'
_computing_data_reduction 'SAINT V8.40B (Bruker Nano, Inc., 2019)'
_computing_structure_refinement 'SHELXL-2018/3 (Sheldrick, 2018)'
_computing_structure_solution 'SHELXT 2018/2 (Sheldrick, 2018)'
_diffrn_ambient_temperature 100(2)
_diffrn_measured_fraction_theta_full 0.999
_diffrn_measured_fraction_theta_max 0.999
_diffrn_measurement_device_type 'Bruker APEX II DUO'
_diffrn_measurement_method 'omega scans'
_diffrn_radiation_type MoK\a
_diffrn_radiation_wavelength 0.71073
_diffrn_reflns_av_R_equivalents 0.1448
_diffrn_reflns_av_unetI/netI 0.1205
_diffrn_reflns_Laue_measured_fraction_full 0.999
_diffrn_reflns_Laue_measured_fraction_max 0.999
_diffrn_reflns_limit_h_max 13
_diffrn_reflns_limit_h_min -15
_diffrn_reflns_limit_k_max 27
_diffrn_reflns_limit_k_min -27
_diffrn_reflns_limit_l_max 24
_diffrn_reflns_limit_l_min -21
_diffrn_reflns_number 51249
_diffrn_reflns_point_group_measured_fraction_full 0.999
_diffrn_reflns_point_group_measured_fraction_max 0.999
_diffrn_reflns_theta_full 25.242
_diffrn_reflns_theta_max 27.102
_diffrn_reflns_theta_min 1.731
_diffrn_source 'ImuS-focus sealed tube'
_exptl_absorpt_coefficient_mu 1.970
_exptl_absorpt_correction_type multi-scan
_exptl_absorpt_process_details 'sadabs V2012/1 (Bruker AXS Inc.)'
_exptl_crystal_colour red/brownish
_exptl_crystal_density_diffrn 1.172
_exptl_crystal_description needle
_exptl_crystal_F_000 1760
_exptl_crystal_size_max 0.253
_exptl_crystal_size_mid 0.057
_exptl_crystal_size_min 0.044
_exptl_transmission_factor_max 0.7457
_exptl_transmission_factor_min 0.4273
_refine_diff_density_max 2.077
_refine_diff_density_min -2.103
_refine_diff_density_rms 0.148
_refine_ls_extinction_method none
_refine_ls_goodness_of_fit_ref 0.961
_refine_ls_hydrogen_treatment mixed
_refine_ls_matrix_type full
_refine_ls_number_parameters 538
_refine_ls_number_reflns 10647
_refine_ls_number_restraints 1000
_refine_ls_restrained_S_all 0.921
_refine_ls_R_factor_all 0.0818
_refine_ls_R_factor_gt 0.0517
_refine_ls_shift/su_max 0.001
_refine_ls_shift/su_mean 0.000
_refine_ls_structure_factor_coef Fsqd
_refine_ls_weighting_details 'w=1/[\s^2^(Fo^2^)+(0.0360P)^2^] where P=(Fo^2^+2Fc^2^)/3'
_refine_ls_weighting_scheme calc
_refine_ls_wR_factor_gt 0.1168
_refine_ls_wR_factor_ref 0.1313
_reflns_Friedel_coverage 0.000
_reflns_number_gt 7374
_reflns_number_total 10647
_reflns_threshold_expression 'I > 2\s(I)'
_cod_data_source_file d3dt00861d2.cif
_cod_data_source_block 1-py_mo_MK180_0m_Neu_sq
_cod_original_cell_volume 4827(5)
_cod_original_sg_symbol_H-M 'P 21/c'
_cod_database_code 7712794
_shelx_shelxl_version_number 2018/3
_shelx_space_group_comment
;
The symmetry employed for this shelxl refinement is uniquely defined
by the following loop, which should always be used as a source of
symmetry information in preference to the above space-group names.
They are only intended as comments.
;
_shelx_estimated_absorpt_t_min 0.636
_shelx_estimated_absorpt_t_max 0.918

loop_
_space_group_symop_operation_xyz
'x, y, z'
'-x, y+1/2, -z+1/2'
'-x, -y, -z'
'x, -y-1/2, z-1/2'

loop_
_atom_site_label
_atom_site_type_symbol
_atom_site_fract_x
_atom_site_fract_y
_atom_site_fract_z
_atom_site_U_iso_or_equiv
_atom_site_adp_type
_atom_site_occupancy
_atom_site_site_symmetry_order
_atom_site_calc_flag
_atom_site_refinement_flags_posn
_atom_site_refinement_flags_adp
_atom_site_refinement_flags_occupancy
_atom_site_disorder_assembly
_atom_site_disorder_group
C1 C 0.1987(5) 0.2291(3) 0.5469(3) 0.0378(12) Uani 1 1 d . U . . .
C2 C 0.0864(5) 0.2072(3) 0.5473(4) 0.0446(15) Uani 1 1 d . U . . .
H2 H 0.049527 0.197981 0.587522 0.054 Uiso 1 1 calc R U . . .
C3 C 0.0416(5) 0.2019(3) 0.4785(4) 0.0432(14) Uani 1 1 d . U . . .
C4 C -0.0739(5) 0.1793(3) 0.4469(4) 0.0570(18) Uani 1 1 d . U . . .
H4A H -0.110980 0.211565 0.415937 0.085 Uiso 1 1 calc R U . . .
H4B H -0.120415 0.170250 0.484678 0.085 Uiso 1 1 calc R U . . .
H4C H -0.065241 0.141336 0.419522 0.085 Uiso 1 1 calc R U . . .
C5 C 0.2874(5) 0.2413(3) 0.6102(3) 0.0503(15) Uani 1 1 d . U . . .
C6 C 0.3985(5) 0.2642(3) 0.5852(3) 0.0513(17) Uani 1 1 d . U . . .
H6A H 0.422353 0.234767 0.550607 0.077 Uiso 1 1 calc R U . . .
H6B H 0.457607 0.266946 0.625580 0.077 Uiso 1 1 calc R U . . .
H6C H 0.386358 0.305339 0.563437 0.077 Uiso 1 1 calc R U . . .
C7 C 0.3106(7) 0.1809(4) 0.6514(5) 0.082(3) Uani 1 1 d . U . . .
H7A H 0.239905 0.165770 0.667181 0.124 Uiso 1 1 calc R U . . .
H7B H 0.366740 0.188688 0.692525 0.124 Uiso 1 1 calc R U . . .
H7C H 0.340205 0.149576 0.621159 0.124 Uiso 1 1 calc R U . . .
C8 C 0.2432(6) 0.2901(4) 0.6592(4) 0.067(2) Uani 1 1 d . U . . .
H8A H 0.227778 0.329204 0.633430 0.101 Uiso 1 1 calc R U . . .
H8B H 0.300637 0.297204 0.699765 0.101 Uiso 1 1 calc R U . . .
H8C H 0.173069 0.274828 0.675677 0.101 Uiso 1 1 calc R U . . .
C9 C 0.4118(5) 0.1609(2) 0.3369(3) 0.0385(13) Uani 1 1 d . U . . .
C10 C 0.3522(5) 0.1072(3) 0.3111(4) 0.0566(19) Uani 1 1 d . U . . .
H10 H 0.383887 0.069577 0.295869 0.068 Uiso 1 1 calc R U . . .
C11 C 0.2389(5) 0.1202(3) 0.3124(4) 0.0510(17) Uani 1 1 d . U . . .
C12 C 0.1386(6) 0.0797(3) 0.2875(5) 0.076(2) Uani 1 1 d . U . . .
H12A H 0.093323 0.099594 0.247308 0.114 Uiso 1 1 calc R U . . .
H12B H 0.091602 0.074137 0.325856 0.114 Uiso 1 1 calc R U . . .
H12C H 0.165302 0.038994 0.273123 0.114 Uiso 1 1 calc R U . . .
C13 C 0.5393(5) 0.1715(3) 0.3470(4) 0.0442(14) Uani 1 1 d . U . . .
C14 C 0.5773(5) 0.1922(3) 0.4227(4) 0.0485(15) Uani 1 1 d . U . . .
H14A H 0.658468 0.202337 0.427837 0.073 Uiso 1 1 calc R U . . .
H14B H 0.563808 0.158422 0.455137 0.073 Uiso 1 1 calc R U . . .
H14C H 0.533885 0.229090 0.433520 0.073 Uiso 1 1 calc R U . . .
C15 C 0.5706(5) 0.2219(3) 0.2954(4) 0.0514(16) Uani 1 1 d . U . . .
H15A H 0.544256 0.208964 0.246962 0.077 Uiso 1 1 calc R U . . .
H15B H 0.653242 0.227411 0.300719 0.077 Uiso 1 1 calc R U . . .
H15C H 0.534160 0.261297 0.305518 0.077 Uiso 1 1 calc R U . . .
C16 C 0.6008(6) 0.1094(3) 0.3318(5) 0.080(3) Uani 1 1 d . U . . .
H16A H 0.578684 0.096921 0.282756 0.119 Uiso 1 1 calc R U . . .
H16B H 0.578969 0.076668 0.363343 0.119 Uiso 1 1 calc R U . . .
H16C H 0.683253 0.115575 0.339848 0.119 Uiso 1 1 calc R U . . .
C17 C 0.1198(5) 0.3734(3) 0.2842(3) 0.0371(12) Uani 1 1 d . U . . .
C18 C 0.0264(5) 0.3487(3) 0.2422(3) 0.0459(14) Uani 1 1 d . U . . .
H18 H -0.021089 0.369800 0.206195 0.055 Uiso 1 1 calc R U . . .
C19 C 0.0161(5) 0.2880(3) 0.2630(3) 0.0448(14) Uani 1 1 d . U . . .
C20 C -0.0736(6) 0.2404(3) 0.2359(4) 0.066(2) Uani 1 1 d . U . . .
H20A H -0.127515 0.259453 0.199137 0.099 Uiso 1 1 calc R U . . .
H20B H -0.114209 0.226445 0.274751 0.099 Uiso 1 1 calc R U . . .
H20C H -0.036909 0.204595 0.216180 0.099 Uiso 1 1 calc R U . . .
C30 C 0.6231(5) 0.3604(2) 0.4028(3) 0.0348(12) Uani 1 1 d . U . . .
C31 C 0.6956(5) 0.3429(3) 0.4640(3) 0.0388(13) Uani 1 1 d . U . . .
C32 C 0.8140(5) 0.3378(3) 0.4611(3) 0.0446(14) Uani 1 1 d . U . . .
H32 H 0.862864 0.326023 0.502006 0.054 Uiso 1 1 calc R U . . .
C33 C 0.8598(5) 0.3500(3) 0.3982(3) 0.0420(14) Uani 1 1 d . U . . .
H33 H 0.939289 0.346569 0.396383 0.050 Uiso 1 1 calc R U . . .
C34 C 0.7889(5) 0.3670(3) 0.3397(3) 0.0409(13) Uani 1 1 d . U . . .
H34 H 0.821102 0.375354 0.297552 0.049 Uiso 1 1 calc R U . . .
C35 C 0.6709(5) 0.3727(2) 0.3387(3) 0.0387(12) Uani 1 1 d . U . . .
C36 C 0.6464(5) 0.3336(3) 0.5332(3) 0.0485(15) Uani 1 1 d . U . . .
H36 H 0.569125 0.315036 0.521228 0.058 Uiso 1 1 calc R U . . .
C37 C 0.6301(7) 0.3966(4) 0.5701(4) 0.089(3) Uani 1 1 d . U . . .
H37A H 0.704461 0.413793 0.588305 0.133 Uiso 1 1 calc R U . . .
H37B H 0.585005 0.390094 0.609253 0.133 Uiso 1 1 calc R U . . .
H37C H 0.590366 0.425808 0.536241 0.133 Uiso 1 1 calc R U . . .
C38 C 0.7156(7) 0.2876(5) 0.5840(4) 0.091(3) Uani 1 1 d . U . . .
H38A H 0.720643 0.247263 0.560503 0.136 Uiso 1 1 calc R U . . .
H38B H 0.677705 0.282180 0.626373 0.136 Uiso 1 1 calc R U . . .
H38C H 0.792208 0.304221 0.597157 0.136 Uiso 1 1 calc R U . . .
C50 C 0.1400(5) 0.3837(3) 0.5042(3) 0.0444(15) Uani 1 1 d . U . . .
H50 H 0.097107 0.347975 0.488060 0.053 Uiso 1 1 calc R U . . .
C51 C 0.0896(7) 0.4296(3) 0.5412(4) 0.072(2) Uani 1 1 d . U . . .
H51 H 0.012826 0.425020 0.549931 0.086 Uiso 1 1 calc R U . . .
C52 C 0.1468(9) 0.4788(4) 0.5639(5) 0.096(3) Uani 1 1 d . U . . .
H52 H 0.112313 0.509089 0.590670 0.115 Uiso 1 1 calc R U . . .
C53 C 0.2540(8) 0.4874(3) 0.5499(4) 0.085(3) Uani 1 1 d . U . . .
H53 H 0.292688 0.525161 0.563066 0.103 Uiso 1 1 calc R U . . .
C54 C 0.3090(6) 0.4401(3) 0.5155(4) 0.0589(19) Uani 1 1 d . U . . .
H54 H 0.387220 0.444051 0.509827 0.071 Uiso 1 1 calc R U . . .
N1 N 0.2212(4) 0.23685(19) 0.4800(2) 0.0338(10) Uani 1 1 d . U . . .
N2 N 0.1237(4) 0.2191(2) 0.4366(2) 0.0331(10) Uani 1 1 d . U . . .
N3 N 0.3380(4) 0.20482(17) 0.3537(2) 0.0307(10) Uani 1 1 d . U . . .
N4 N 0.2311(4) 0.17873(18) 0.3378(3) 0.0335(11) Uani 1 1 d . U . . .
N5 N 0.1683(4) 0.3280(2) 0.3284(2) 0.0322(10) Uani 1 1 d . U . . .
N6 N 0.0997(4) 0.2748(2) 0.3149(2) 0.0330(10) Uani 1 1 d . U . . .
N7 N 0.5072(4) 0.36282(19) 0.4053(3) 0.0385(12) Uani 1 1 d . U . . .
H7 H 0.488107 0.402401 0.401241 0.046 Uiso 1 1 calc R U . . .
N8 N 0.2501(4) 0.3889(2) 0.4907(2) 0.0365(11) Uani 1 1 d . U . . .
B1 B 0.1203(6) 0.2125(3) 0.3545(4) 0.0349(14) Uani 1 1 d . U . . .
H1 H 0.055(4) 0.177(2) 0.342(2) 0.023(13) Uiso 1 1 d . . . . .
Yb1 Yb 0.33791(2) 0.30777(2) 0.41581(2) 0.02456(9) Uani 1 1 d . . . . .
C39 C 0.597(3) 0.4042(18) 0.2796(19) 0.044(6) Uani 0.39(5) 1 d . U P A 1
H39 H 0.521669 0.382707 0.276471 0.053 Uiso 0.39(5) 1 calc R U P A 1
C40 C 0.573(3) 0.4725(17) 0.293(2) 0.055(7) Uani 0.39(5) 1 d . U P A 1
H40A H 0.641311 0.497146 0.287626 0.083 Uiso 0.39(5) 1 calc R U P A 1
H40B H 0.552840 0.477522 0.340640 0.083 Uiso 0.39(5) 1 calc R U P A 1
H40C H 0.510281 0.486796 0.258629 0.083 Uiso 0.39(5) 1 calc R U P A 1
C41 C 0.640(3) 0.3934(18) 0.2090(16) 0.052(6) Uani 0.39(5) 1 d . U P A 1
H41A H 0.576645 0.382510 0.173585 0.078 Uiso 0.39(5) 1 calc R U P A 1
H41B H 0.695765 0.359260 0.213339 0.078 Uiso 0.39(5) 1 calc R U P A 1
H41C H 0.676939 0.431454 0.194443 0.078 Uiso 0.39(5) 1 calc R U P A 1
C39A C 0.600(2) 0.3846(10) 0.2686(11) 0.041(3) Uani 0.61(5) 1 d . U P A 2
H39A H 0.526015 0.362882 0.269817 0.049 Uiso 0.61(5) 1 calc R U P A 2
C40A C 0.575(2) 0.4573(10) 0.264(2) 0.061(6) Uani 0.61(5) 1 d . U P A 2
H40D H 0.645458 0.480074 0.260241 0.092 Uiso 0.61(5) 1 calc R U P A 2
H40E H 0.541989 0.470846 0.305823 0.092 Uiso 0.61(5) 1 calc R U P A 2
H40F H 0.520648 0.465815 0.221743 0.092 Uiso 0.61(5) 1 calc R U P A 2
C41A C 0.6475(16) 0.3640(16) 0.2002(10) 0.059(5) Uani 0.61(5) 1 d . U P A 2
H41D H 0.587169 0.366927 0.160459 0.089 Uiso 0.61(5) 1 calc R U P A 2
H41E H 0.674375 0.320910 0.205175 0.089 Uiso 0.61(5) 1 calc R U P A 2
H41F H 0.710709 0.391285 0.191570 0.089 Uiso 0.61(5) 1 calc R U P A 2
C1_1 C 0.1629(16) 0.4405(7) 0.2849(9) 0.040(2) Uani 0.81(9) 1 d D U P B 1
C2_1 C 0.145(2) 0.4709(14) 0.2104(11) 0.066(5) Uani 0.81(9) 1 d D U P B 1
H2A_1 H 0.174032 0.513753 0.213404 0.100 Uiso 0.81(9) 1 calc R U P B 1
H2B_1 H 0.186572 0.446867 0.178139 0.100 Uiso 0.81(9) 1 calc R U P B 1
H2C_1 H 0.064076 0.471242 0.192925 0.100 Uiso 0.81(9) 1 calc R U P B 1
C3_1 C 0.2890(17) 0.4457(18) 0.3145(15) 0.045(3) Uani 0.81(9) 1 d D U P B 1
H3A_1 H 0.312769 0.489366 0.313884 0.068 Uiso 0.81(9) 1 calc R U P B 1
H3B_1 H 0.299766 0.430039 0.362995 0.068 Uiso 0.81(9) 1 calc R U P B 1
H3C_1 H 0.334811 0.420851 0.285395 0.068 Uiso 0.81(9) 1 calc R U P B 1
C4_1 C 0.090(2) 0.4771(11) 0.3338(10) 0.049(4) Uani 0.81(9) 1 d D U P B 1
H4A_1 H 0.114341 0.520780 0.336297 0.074 Uiso 0.81(9) 1 calc R U P B 1
H4B_1 H 0.009878 0.474614 0.314779 0.074 Uiso 0.81(9) 1 calc R U P B 1
H4C_1 H 0.101043 0.458808 0.381139 0.074 Uiso 0.81(9) 1 calc R U P B 1
C1_2 C 0.153(7) 0.441(3) 0.282(4) 0.045(5) Uani 0.19(9) 1 d D U P B 2
C2_2 C 0.126(8) 0.457(4) 0.202(3) 0.048(10) Uani 0.19(9) 1 d D U P B 2
H2A_2 H 0.144861 0.500584 0.194377 0.073 Uiso 0.19(9) 1 calc R U P B 2
H2B_2 H 0.170661 0.430009 0.174422 0.073 Uiso 0.19(9) 1 calc R U P B 2
H2C_2 H 0.044724 0.450124 0.187102 0.073 Uiso 0.19(9) 1 calc R U P B 2
C3_2 C 0.283(8) 0.444(8) 0.303(6) 0.045(3) Uani 0.19(9) 1 d D U P B 2
H3A_2 H 0.308224 0.487548 0.301478 0.068 Uiso 0.19(9) 1 calc R U P B 2
H3B_2 H 0.301855 0.427405 0.350340 0.068 Uiso 0.19(9) 1 calc R U P B 2
H3C_2 H 0.321588 0.419406 0.269480 0.068 Uiso 0.19(9) 1 calc R U P B 2
C4_2 C 0.095(8) 0.490(4) 0.324(5) 0.048(11) Uani 0.19(9) 1 d D U P B 2
H4A_2 H 0.126608 0.531423 0.316687 0.072 Uiso 0.19(9) 1 calc R U P B 2
H4B_2 H 0.013020 0.490419 0.309084 0.072 Uiso 0.19(9) 1 calc R U P B 2
H4C_2 H 0.108412 0.479805 0.374695 0.072 Uiso 0.19(9) 1 calc R U P B 2

loop_
_atom_site_aniso_label
_atom_site_aniso_U_11
_atom_site_aniso_U_22
_atom_site_aniso_U_33
_atom_site_aniso_U_23
_atom_site_aniso_U_13
_atom_site_aniso_U_12
C1 0.026(3) 0.049(3) 0.041(3) 0.013(2) 0.014(2) 0.001(2)
C2 0.026(3) 0.061(4) 0.051(3) 0.011(3) 0.021(3) -0.001(2)
C3 0.021(3) 0.050(3) 0.062(4) 0.000(3) 0.019(3) -0.006(2)
C4 0.031(4) 0.074(4) 0.068(5) -0.002(4) 0.017(3) -0.014(3)
C5 0.027(3) 0.086(4) 0.039(3) 0.022(3) 0.013(3) 0.001(3)
C6 0.025(3) 0.087(5) 0.042(4) 0.019(3) 0.004(3) -0.001(3)
C7 0.051(5) 0.117(6) 0.079(6) 0.062(5) 0.007(4) 0.008(4)
C8 0.038(4) 0.126(6) 0.039(4) -0.003(4) 0.010(3) -0.003(4)
C9 0.027(3) 0.027(2) 0.063(4) -0.007(2) 0.009(3) 0.0005(19)
C10 0.040(3) 0.035(3) 0.097(6) -0.031(3) 0.017(4) -0.005(2)
C11 0.032(3) 0.035(3) 0.086(5) -0.020(3) 0.009(3) -0.008(2)
C12 0.044(4) 0.054(4) 0.129(7) -0.044(4) 0.010(4) -0.014(3)
C13 0.027(3) 0.034(3) 0.074(4) -0.011(3) 0.013(3) 0.003(2)
C14 0.033(4) 0.040(3) 0.073(4) -0.002(3) 0.010(3) 0.004(2)
C15 0.033(4) 0.059(4) 0.065(4) -0.006(3) 0.015(3) -0.007(3)
C16 0.030(4) 0.049(4) 0.160(8) -0.037(4) 0.014(5) 0.007(3)
C17 0.023(3) 0.056(3) 0.035(3) 0.005(2) 0.013(2) 0.016(2)
C18 0.029(3) 0.073(4) 0.036(4) 0.004(3) 0.004(3) 0.018(3)
C19 0.026(3) 0.070(3) 0.038(4) -0.014(3) -0.001(3) 0.008(2)
C20 0.038(4) 0.082(5) 0.073(5) -0.028(4) -0.010(4) 0.003(3)
C30 0.025(3) 0.020(2) 0.059(3) -0.002(2) 0.006(2) -0.0034(18)
C31 0.028(3) 0.043(3) 0.045(3) -0.004(2) 0.005(2) -0.010(2)
C32 0.029(3) 0.053(3) 0.052(4) -0.003(3) 0.003(3) 0.001(3)
C33 0.024(3) 0.049(3) 0.054(4) -0.004(3) 0.009(3) 0.001(2)
C34 0.030(3) 0.043(3) 0.051(4) -0.005(3) 0.009(3) -0.003(2)
C35 0.025(3) 0.034(3) 0.057(3) 0.003(2) 0.010(2) -0.006(2)
C36 0.034(4) 0.064(4) 0.048(4) -0.001(3) 0.004(3) -0.009(3)
C37 0.087(6) 0.112(6) 0.078(6) -0.050(5) 0.047(5) -0.040(5)
C38 0.041(5) 0.175(8) 0.055(5) 0.047(5) 0.002(4) 0.012(5)
C50 0.045(4) 0.046(3) 0.045(4) -0.003(3) 0.014(3) 0.006(2)
C51 0.077(5) 0.063(4) 0.083(6) -0.003(4) 0.041(4) 0.029(3)
C52 0.130(7) 0.066(5) 0.104(7) -0.019(5) 0.061(6) 0.018(4)
C53 0.127(7) 0.050(4) 0.087(6) -0.032(4) 0.043(5) -0.013(4)
C54 0.062(5) 0.051(4) 0.066(5) -0.019(3) 0.020(4) -0.011(3)
N1 0.020(2) 0.037(2) 0.045(3) 0.000(2) 0.008(2) -0.0035(17)
N2 0.022(2) 0.038(2) 0.040(3) 0.001(2) 0.010(2) -0.0039(18)
N3 0.023(2) 0.027(2) 0.044(3) -0.0066(18) 0.012(2) -0.0054(15)
N4 0.026(2) 0.029(2) 0.047(3) -0.0130(19) 0.009(2) -0.0057(16)
N5 0.026(3) 0.040(2) 0.032(3) -0.0042(18) 0.009(2) 0.0056(17)
N6 0.020(2) 0.046(2) 0.033(3) -0.0079(19) 0.0034(19) 0.0018(18)
N7 0.017(2) 0.030(2) 0.069(4) 0.002(2) 0.009(2) -0.0011(17)
N8 0.035(3) 0.036(2) 0.040(3) -0.009(2) 0.011(2) -0.0018(18)
B1 0.022(3) 0.040(3) 0.044(3) -0.011(3) 0.007(3) -0.004(2)
Yb1 0.01905(14) 0.02646(11) 0.02883(15) -0.00105(9) 0.00562(10) -0.00010(8)
C39 0.024(8) 0.043(12) 0.068(9) 0.022(10) 0.014(7) -0.001(10)
C40 0.050(14) 0.042(12) 0.076(19) 0.019(10) 0.015(15) 0.000(10)
C41 0.040(12) 0.052(14) 0.064(9) 0.015(10) 0.006(9) 0.003(11)
C39A 0.038(6) 0.034(8) 0.053(6) 0.018(6) 0.009(5) -0.009(6)
C40A 0.046(9) 0.035(8) 0.100(17) 0.024(8) -0.001(11) -0.008(6)
C41A 0.045(9) 0.083(14) 0.052(7) 0.022(8) 0.012(6) 0.012(10)
C1_1 0.037(5) 0.043(3) 0.042(5) 0.006(3) 0.009(4) 0.018(3)
C2_1 0.075(12) 0.062(9) 0.061(7) 0.019(6) 0.004(7) 0.017(7)
C3_1 0.044(4) 0.038(4) 0.056(9) 0.009(7) 0.016(4) 0.008(3)
C4_1 0.046(7) 0.045(8) 0.058(7) 0.006(5) 0.011(6) 0.022(6)
C1_2 0.039(8) 0.053(7) 0.047(13) 0.011(9) 0.019(10) 0.016(7)
C2_2 0.04(2) 0.06(3) 0.053(14) 0.022(15) 0.023(12) 0.02(2)
C3_2 0.044(4) 0.038(4) 0.056(9) 0.009(7) 0.016(4) 0.008(3)
C4_2 0.050(18) 0.043(15) 0.06(2) 0.012(17) 0.038(19) 0.001(15)

loop_
_atom_type_symbol
_atom_type_description
_atom_type_scat_dispersion_real
_atom_type_scat_dispersion_imag
_atom_type_scat_source
C C 0.0033 0.0016 'International Tables Vol C Tables 4.2.6.8 and 6.1.1.4'
H H 0.0000 0.0000 'International Tables Vol C Tables 4.2.6.8 and 6.1.1.4'
N N 0.0061 0.0033 'International Tables Vol C Tables 4.2.6.8 and 6.1.1.4'
B B 0.0013 0.0007 'International Tables Vol C Tables 4.2.6.8 and 6.1.1.4'
Yb Yb -0.3850 5.5486 'International Tables Vol C Tables 4.2.6.8 and 6.1.1.4'

loop_
_geom_angle_atom_site_label_1
_geom_angle_atom_site_label_2
_geom_angle_atom_site_label_3
_geom_angle
_geom_angle_site_symmetry_1
_geom_angle_site_symmetry_3
_geom_angle_publ_flag
N1 C1 C2 110.0(5) . . ?
N1 C1 C5 122.3(5) . . ?
C2 C1 C5 127.7(5) . . ?
C3 C2 C1 106.2(5) . . ?
C3 C2 H2 126.9 . . ?
C1 C2 H2 126.9 . . ?
C2 C3 N2 108.5(5) . . ?
C2 C3 C4 129.9(6) . . ?
N2 C3 C4 121.5(6) . . ?
C3 C4 H4A 109.5 . . ?
C3 C4 H4B 109.5 . . ?
H4A C4 H4B 109.5 . . ?
C3 C4 H4C 109.5 . . ?
H4A C4 H4C 109.5 . . ?
H4B C4 H4C 109.5 . . ?
C7 C5 C1 109.2(6) . . ?
C7 C5 C6 108.9(6) . . ?
C1 C5 C6 110.0(5) . . ?
C7 C5 C8 108.4(6) . . ?
C1 C5 C8 110.3(5) . . ?
C6 C5 C8 109.9(6) . . ?
C5 C6 H6A 109.5 . . ?
C5 C6 H6B 109.5 . . ?
H6A C6 H6B 109.5 . . ?
C5 C6 H6C 109.5 . . ?
H6A C6 H6C 109.5 . . ?
H6B C6 H6C 109.5 . . ?
C5 C7 H7A 109.5 . . ?
C5 C7 H7B 109.5 . . ?
H7A C7 H7B 109.5 . . ?
C5 C7 H7C 109.5 . . ?
H7A C7 H7C 109.5 . . ?
H7B C7 H7C 109.5 . . ?
C5 C8 H8A 109.5 . . ?
C5 C8 H8B 109.5 . . ?
H8A C8 H8B 109.5 . . ?
C5 C8 H8C 109.5 . . ?
H8A C8 H8C 109.5 . . ?
H8B C8 H8C 109.5 . . ?
N3 C9 C10 110.0(5) . . ?
N3 C9 C13 121.9(5) . . ?
C10 C9 C13 128.1(5) . . ?
C11 C10 C9 106.1(5) . . ?
C11 C10 H10 127.0 . . ?
C9 C10 H10 127.0 . . ?
N4 C11 C10 107.7(5) . . ?
N4 C11 C12 124.3(6) . . ?
C10 C11 C12 127.9(5) . . ?
C11 C12 H12A 109.5 . . ?
C11 C12 H12B 109.5 . . ?
H12A C12 H12B 109.5 . . ?
C11 C12 H12C 109.5 . . ?
H12A C12 H12C 109.5 . . ?
H12B C12 H12C 109.5 . . ?
C9 C13 C14 109.8(5) . . ?
C9 C13 C15 109.7(5) . . ?
C14 C13 C15 109.7(5) . . ?
C9 C13 C16 109.1(5) . . ?
C14 C13 C16 109.4(6) . . ?
C15 C13 C16 109.1(6) . . ?
C13 C14 H14A 109.5 . . ?
C13 C14 H14B 109.5 . . ?
H14A C14 H14B 109.5 . . ?
C13 C14 H14C 109.5 . . ?
H14A C14 H14C 109.5 . . ?
H14B C14 H14C 109.5 . . ?
C13 C15 H15A 109.5 . . ?
C13 C15 H15B 109.5 . . ?
H15A C15 H15B 109.5 . . ?
C13 C15 H15C 109.5 . . ?
H15A C15 H15C 109.5 . . ?
H15B C15 H15C 109.5 . . ?
C13 C16 H16A 109.5 . . ?
C13 C16 H16B 109.5 . . ?
H16A C16 H16B 109.5 . . ?
C13 C16 H16C 109.5 . . ?
H16A C16 H16C 109.5 . . ?
H16B C16 H16C 109.5 . . ?
N5 C17 C18 109.2(5) . . ?
N5 C17 C1_2 128(3) . . ?
C18 C17 C1_2 123(3) . . ?
N5 C17 C1_1 123.4(8) . . ?
C18 C17 C1_1 127.3(8) . . ?
C19 C18 C17 106.7(5) . . ?
C19 C18 H18 126.7 . . ?
C17 C18 H18 126.7 . . ?
N6 C19 C18 109.3(5) . . ?
N6 C19 C20 122.3(6) . . ?
C18 C19 C20 128.5(6) . . ?
C19 C20 H20A 109.5 . . ?
C19 C20 H20B 109.5 . . ?
H20A C20 H20B 109.5 . . ?
C19 C20 H20C 109.5 . . ?
H20A C20 H20C 109.5 . . ?
H20B C20 H20C 109.5 . . ?
N7 C30 C31 119.2(5) . . ?
N7 C30 C35 121.3(5) . . ?
C31 C30 C35 119.5(5) . . ?
C32 C31 C30 119.5(5) . . ?
C32 C31 C36 120.7(6) . . ?
C30 C31 C36 119.7(5) . . ?
C33 C32 C31 120.6(6) . . ?
C33 C32 H32 119.7 . . ?
C31 C32 H32 119.7 . . ?
C34 C33 C32 119.2(6) . . ?
C34 C33 H33 120.4 . . ?
C32 C33 H33 120.4 . . ?
C33 C34 C35 123.3(6) . . ?
C33 C34 H34 118.3 . . ?
C35 C34 H34 118.3 . . ?
C34 C35 C30 117.9(6) . . ?
C34 C35 C39 122.7(13) . . ?
C30 C35 C39 118.0(13) . . ?
C34 C35 C39A 118.1(10) . . ?
C30 C35 C39A 123.7(10) . . ?
C31 C36 C38 113.5(6) . . ?
C31 C36 C37 111.3(6) . . ?
C38 C36 C37 110.9(7) . . ?
C31 C36 H36 106.9 . . ?
C38 C36 H36 106.9 . . ?
C37 C36 H36 106.9 . . ?
C36 C37 H37A 109.5 . . ?
C36 C37 H37B 109.5 . . ?
H37A C37 H37B 109.5 . . ?
C36 C37 H37C 109.5 . . ?
H37A C37 H37C 109.5 . . ?
H37B C37 H37C 109.5 . . ?
C36 C38 H38A 109.5 . . ?
C36 C38 H38B 109.5 . . ?
H38A C38 H38B 109.5 . . ?
C36 C38 H38C 109.5 . . ?
H38A C38 H38C 109.5 . . ?
H38B C38 H38C 109.5 . . ?
N8 C50 C51 121.2(6) . . ?
N8 C50 H50 119.4 . . ?
C51 C50 H50 119.4 . . ?
C52 C51 C50 120.4(8) . . ?
C52 C51 H51 119.8 . . ?
C50 C51 H51 119.8 . . ?
C51 C52 C53 120.8(7) . . ?
C51 C52 H52 119.6 . . ?
C53 C52 H52 119.6 . . ?
C52 C53 C54 119.7(7) . . ?
C52 C53 H53 120.1 . . ?
C54 C53 H53 120.1 . . ?
N8 C54 C53 119.9(7) . . ?
N8 C54 H54 120.1 . . ?
C53 C54 H54 120.1 . . ?
C1 N1 N2 106.6(4) . . ?
C1 N1 Yb1 137.0(4) . . ?
N2 N1 Yb1 110.2(3) . . ?
C3 N2 N1 108.6(5) . . ?
C3 N2 B1 128.3(5) . . ?
N1 N2 B1 122.6(4) . . ?
C9 N3 N4 105.5(4) . . ?
C9 N3 Yb1 139.9(4) . . ?
N4 N3 Yb1 114.1(3) . . ?
C11 N4 N3 110.7(4) . . ?
C11 N4 B1 126.7(5) . . ?
N3 N4 B1 122.4(4) . . ?
C17 N5 N6 105.9(5) . . ?
C17 N5 Yb1 141.4(4) . . ?
N6 N5 Yb1 112.5(3) . . ?
C19 N6 N5 108.9(5) . . ?
C19 N6 B1 127.1(5) . . ?
N5 N6 B1 124.1(4) . . ?
C30 N7 Yb1 147.6(3) . . ?
C30 N7 H7 106.2 . . ?
Yb1 N7 H7 106.2 . . ?
C54 N8 C50 117.6(5) . . ?
C54 N8 Yb1 121.4(4) . . ?
C50 N8 Yb1 120.9(3) . . ?
N6 B1 N4 112.9(5) . . ?
N6 B1 N2 113.2(4) . . ?
N4 B1 N2 108.9(5) . . ?
N6 B1 H1 116(3) . . ?
N4 B1 H1 103(3) . . ?
N2 B1 H1 102(3) . . ?
N7 Yb1 N1 151.77(16) . . ?
N7 Yb1 N5 118.79(16) . . ?
N1 Yb1 N5 89.19(15) . . ?
N7 Yb1 N3 110.63(15) . . ?
N1 Yb1 N3 74.07(14) . . ?
N5 Yb1 N3 83.24(15) . . ?
N7 Yb1 N8 96.61(15) . . ?
N1 Yb1 N8 81.44(15) . . ?
N5 Yb1 N8 84.66(15) . . ?
N3 Yb1 N8 152.75(14) . . ?
C35 C39 C40 114(3) . . ?
C35 C39 C41 112(2) . . ?
C40 C39 C41 113(2) . . ?
C35 C39 H39 105.8 . . ?
C40 C39 H39 105.8 . . ?
C41 C39 H39 105.8 . . ?
C39 C40 H40A 109.5 . . ?
C39 C40 H40B 109.5 . . ?
H40A C40 H40B 109.5 . . ?
C39 C40 H40C 109.5 . . ?
H40A C40 H40C 109.5 . . ?
H40B C40 H40C 109.5 . . ?
C39 C41 H41A 109.5 . . ?
C39 C41 H41B 109.5 . . ?
H41A C41 H41B 109.5 . . ?
C39 C41 H41C 109.5 . . ?
H41A C41 H41C 109.5 . . ?
H41B C41 H41C 109.5 . . ?
C35 C39A C41A 118.9(16) . . ?
C35 C39A C40A 107.5(13) . . ?
C41A C39A C40A 108.4(13) . . ?
C35 C39A H39A 107.2 . . ?
C41A C39A H39A 107.2 . . ?
C40A C39A H39A 107.2 . . ?
C39A C40A H40D 109.5 . . ?
C39A C40A H40E 109.5 . . ?
H40D C40A H40E 109.5 . . ?
C39A C40A H40F 109.5 . . ?
H40D C40A H40F 109.5 . . ?
H40E C40A H40F 109.5 . . ?
C39A C41A H41D 109.5 . . ?
C39A C41A H41E 109.5 . . ?
H41D C41A H41E 109.5 . . ?
C39A C41A H41F 109.5 . . ?
H41D C41A H41F 109.5 . . ?
H41E C41A H41F 109.5 . . ?
C17 C1_1 C3_1 112.4(15) . . ?
C17 C1_1 C2_1 112.3(14) . . ?
C3_1 C1_1 C2_1 108.9(8) . . ?
C17 C1_1 C4_1 105.8(15) . . ?
C3_1 C1_1 C4_1 109.0(7) . . ?
C2_1 C1_1 C4_1 108.3(8) . . ?
C1_1 C2_1 H2A_1 109.5 . . ?
C1_1 C2_1 H2B_1 109.5 . . ?
H2A_1 C2_1 H2B_1 109.5 . . ?
C1_1 C2_1 H2C_1 109.5 . . ?
H2A_1 C2_1 H2C_1 109.5 . . ?
H2B_1 C2_1 H2C_1 109.5 . . ?
C1_1 C3_1 H3A_1 109.5 . . ?
C1_1 C3_1 H3B_1 109.5 . . ?
H3A_1 C3_1 H3B_1 109.5 . . ?
C1_1 C3_1 H3C_1 109.5 . . ?
H3A_1 C3_1 H3C_1 109.5 . . ?
H3B_1 C3_1 H3C_1 109.5 . . ?
C1_1 C4_1 H4A_1 109.5 . . ?
C1_1 C4_1 H4B_1 109.5 . . ?
H4A_1 C4_1 H4B_1 109.5 . . ?
C1_1 C4_1 H4C_1 109.5 . . ?
H4A_1 C4_1 H4C_1 109.5 . . ?
H4B_1 C4_1 H4C_1 109.5 . . ?
C17 C1_2 C3_2 107(7) . . ?
C17 C1_2 C4_2 120(6) . . ?
C3_2 C1_2 C4_2 109(2) . . ?
C17 C1_2 C2_2 103(5) . . ?
C3_2 C1_2 C2_2 109(2) . . ?
C4_2 C1_2 C2_2 108(2) . . ?
C1_2 C2_2 H2A_2 109.5 . . ?
C1_2 C2_2 H2B_2 109.5 . . ?
H2A_2 C2_2 H2B_2 109.5 . . ?
C1_2 C2_2 H2C_2 109.5 . . ?
H2A_2 C2_2 H2C_2 109.5 . . ?
H2B_2 C2_2 H2C_2 109.5 . . ?
C1_2 C3_2 H3A_2 109.5 . . ?
C1_2 C3_2 H3B_2 109.5 . . ?
H3A_2 C3_2 H3B_2 109.5 . . ?
C1_2 C3_2 H3C_2 109.5 . . ?
H3A_2 C3_2 H3C_2 109.5 . . ?
H3B_2 C3_2 H3C_2 109.5 . . ?
C1_2 C4_2 H4A_2 109.5 . . ?
C1_2 C4_2 H4B_2 109.5 . . ?
H4A_2 C4_2 H4B_2 109.5 . . ?
C1_2 C4_2 H4C_2 109.5 . . ?
H4A_2 C4_2 H4C_2 109.5 . . ?
H4B_2 C4_2 H4C_2 109.5 . . ?

loop_
_geom_bond_atom_site_label_1
_geom_bond_atom_site_label_2
_geom_bond_distance
_geom_bond_site_symmetry_2
_geom_bond_publ_flag
C1 N1 1.347(7) . ?
C1 C2 1.413(8) . ?
C1 C5 1.527(9) . ?
C2 C3 1.363(9) . ?
C2 H2 0.9500 . ?
C3 N2 1.382(7) . ?
C3 C4 1.509(9) . ?
C4 H4A 0.9800 . ?
C4 H4B 0.9800 . ?
C4 H4C 0.9800 . ?
C5 C7 1.524(9) . ?
C5 C6 1.534(8) . ?
C5 C8 1.538(9) . ?
C6 H6A 0.9800 . ?
C6 H6B 0.9800 . ?
C6 H6C 0.9800 . ?
C7 H7A 0.9800 . ?
C7 H7B 0.9800 . ?
C7 H7C 0.9800 . ?
C8 H8A 0.9800 . ?
C8 H8B 0.9800 . ?
C8 H8C 0.9800 . ?
C9 N3 1.352(6) . ?
C9 C10 1.410(7) . ?
C9 C13 1.518(8) . ?
C10 C11 1.374(8) . ?
C10 H10 0.9500 . ?
C11 N4 1.354(7) . ?
C11 C12 1.503(8) . ?
C12 H12A 0.9800 . ?
C12 H12B 0.9800 . ?
C12 H12C 0.9800 . ?
C13 C14 1.528(9) . ?
C13 C15 1.538(9) . ?
C13 C16 1.563(8) . ?
C14 H14A 0.9800 . ?
C14 H14B 0.9800 . ?
C14 H14C 0.9800 . ?
C15 H15A 0.9800 . ?
C15 H15B 0.9800 . ?
C15 H15C 0.9800 . ?
C16 H16A 0.9800 . ?
C16 H16B 0.9800 . ?
C16 H16C 0.9800 . ?
C17 N5 1.370(7) . ?
C17 C18 1.392(8) . ?
C17 C1_2 1.50(7) . ?
C17 C1_1 1.526(19) . ?
C18 C19 1.373(9) . ?
C18 H18 0.9500 . ?
C19 N6 1.344(7) . ?
C19 C20 1.520(9) . ?
C20 H20A 0.9800 . ?
C20 H20B 0.9800 . ?
C20 H20C 0.9800 . ?
C30 N7 1.382(7) . ?
C30 C31 1.417(8) . ?
C30 C35 1.435(8) . ?
C31 C32 1.416(8) . ?
C31 C36 1.522(8) . ?
C32 C33 1.401(9) . ?
C32 H32 0.9500 . ?
C33 C34 1.365(8) . ?
C33 H33 0.9500 . ?
C34 C35 1.401(8) . ?
C34 H34 0.9500 . ?
C35 C39 1.50(3) . ?
C35 C39A 1.51(2) . ?
C36 C38 1.548(10) . ?
C36 C37 1.548(10) . ?
C36 H36 1.0000 . ?
C37 H37A 0.9800 . ?
C37 H37B 0.9800 . ?
C37 H37C 0.9800 . ?
C38 H38A 0.9800 . ?
C38 H38B 0.9800 . ?
C38 H38C 0.9800 . ?
C50 N8 1.365(7) . ?
C50 C51 1.389(8) . ?
C50 H50 0.9500 . ?
C51 C52 1.302(12) . ?
C51 H51 0.9500 . ?
C52 C53 1.342(11) . ?
C52 H52 0.9500 . ?
C53 C54 1.411(9) . ?
C53 H53 0.9500 . ?
C54 N8 1.357(7) . ?
C54 H54 0.9500 . ?
N1 N2 1.393(6) . ?
N1 Yb1 2.479(4) . ?
N2 B1 1.573(8) . ?
N3 N4 1.385(6) . ?
N3 Yb1 2.508(4) . ?
N4 B1 1.566(8) . ?
N5 N6 1.407(6) . ?
N5 Yb1 2.492(5) . ?
N6 B1 1.542(8) . ?
N7 Yb1 2.358(4) . ?
N7 H7 0.8800 . ?
N8 Yb1 2.554(4) . ?
B1 H1 1.09(5) . ?
C39 C40 1.52(3) . ?
C39 C41 1.52(3) . ?
C39 H39 1.0000 . ?
C40 H40A 0.9800 . ?
C40 H40B 0.9800 . ?
C40 H40C 0.9800 . ?
C41 H41A 0.9800 . ?
C41 H41B 0.9800 . ?
C41 H41C 0.9800 . ?
C39A C41A 1.55(2) . ?
C39A C40A 1.590(17) . ?
C39A H39A 1.0000 . ?
C40A H40D 0.9800 . ?
C40A H40E 0.9800 . ?
C40A H40F 0.9800 . ?
C41A H41D 0.9800 . ?
C41A H41E 0.9800 . ?
C41A H41F 0.9800 . ?
C1_1 C3_1 1.537(9) . ?
C1_1 C2_1 1.557(9) . ?
C1_1 C4_1 1.557(9) . ?
C2_1 H2A_1 0.9800 . ?
C2_1 H2B_1 0.9800 . ?
C2_1 H2C_1 0.9800 . ?
C3_1 H3A_1 0.9800 . ?
C3_1 H3B_1 0.9800 . ?
C3_1 H3C_1 0.9800 . ?
C4_1 H4A_1 0.9800 . ?
C4_1 H4B_1 0.9800 . ?
C4_1 H4C_1 0.9800 . ?
C1_2 C3_2 1.546(16) . ?
C1_2 C4_2 1.552(16) . ?
C1_2 C2_2 1.554(16) . ?
C2_2 H2A_2 0.9800 . ?
C2_2 H2B_2 0.9800 . ?
C2_2 H2C_2 0.9800 . ?
C3_2 H3A_2 0.9800 . ?
C3_2 H3B_2 0.9800 . ?
C3_2 H3C_2 0.9800 . ?
C4_2 H4A_2 0.9800 . ?
C4_2 H4B_2 0.9800 . ?
C4_2 H4C_2 0.9800 . ?
